data_7044062
loop_
_publ_author_name
'Ekanayake, Danushka M.'
'Kulesa, Krista M.'
'Singh, Jaffarguriqbal'
'Kpogo, Kenneth Kwame'
'Mazumder, Shivnath'
'Schlegel, H. Bernhard'
'Verani, Claudio'

_publ_section_title
;
 A pentadentate nitrogen-rich copper electrocatalyst for water reduction
 with pH-dependent molecular mechanisms
;
_journal_name_full 'Dalton Trans.'
_journal_paper_doi 10.1039/C7DT02711G
_journal_year 2017
_chemical_formula_moiety 'C25 H25 Cu N5, 2(F6 P)'
_chemical_formula_sum 'C25 H25 Cu F12 N5 P2'
_chemical_formula_weight 748.98
_space_group_crystal_system monoclinic
_space_group_IT_number 14
_space_group_name_Hall '-P 2ybc'
_space_group_name_H-M_alt 'P 1 21/c 1'
_symmetry_space_group_name_Hall '-P 2ybc'
_symmetry_space_group_name_H-M 'P 1 21/c 1'
_atom_sites_solution_hydrogens geom
_atom_sites_solution_primary direct
_audit_creation_date 2016-06-09
_audit_creation_method
;
Olex2 1.2
(compiled 2016.02.19 svn.r3266 for OlexSys, GUI svn.r5155)
;
_audit_update_record
;
2017-07-21 deposited with the CCDC.
2017-08-31 downloaded from the CCDC.
;
_cell_angle_alpha 90
_cell_angle_beta 98.838(5)
_cell_angle_gamma 90
_cell_formula_units_Z 4
_cell_length_a 15.1432(14)
_cell_length_b 9.4446(9)
_cell_length_c 20.1049(19)
_cell_measurement_reflns_used 9956
_cell_measurement_temperature 100(2)
_cell_measurement_theta_max 23.62
_cell_measurement_theta_min 2.55
_cell_volume 2841.3(5)
_computing_molecular_graphics 'Olex2 (Dolomanov et al., 2009)'
_computing_publication_material 'Olex2 (Dolomanov et al., 2009)'
_computing_structure_refinement 'XH (Sheldrick, 2008)'
_computing_structure_solution 'SIR2004 (Burla et al., 2007)'
_diffrn_ambient_temperature 100.1
_diffrn_detector 'Bruker APEX2 area detector'
_diffrn_detector_area_resol_mean 7.9
_diffrn_detector_type 'CCD area detector'
_diffrn_measured_fraction_theta_full 1.000
_diffrn_measured_fraction_theta_max 0.997
_diffrn_measurement_device 'three-circle diffractometer'
_diffrn_measurement_device_type 'Bruker SMART APEX2 area detector'
_diffrn_measurement_method '\w and \f scans'
_diffrn_radiation_monochromator 'mirror optics'
_diffrn_radiation_probe x-ray
_diffrn_radiation_type MoK\a
_diffrn_radiation_wavelength 0.71073
_diffrn_reflns_av_R_equivalents 0.0570
_diffrn_reflns_av_unetI/netI 0.0322
_diffrn_reflns_Laue_measured_fraction_full 1.000
_diffrn_reflns_Laue_measured_fraction_max 0.997
_diffrn_reflns_limit_h_max 18
_diffrn_reflns_limit_h_min -18
_diffrn_reflns_limit_k_max 11
_diffrn_reflns_limit_k_min -11
_diffrn_reflns_limit_l_max 24
_diffrn_reflns_limit_l_min -24
_diffrn_reflns_number 58254
_diffrn_reflns_point_group_measured_fraction_full 1.000
_diffrn_reflns_point_group_measured_fraction_max 0.997
_diffrn_reflns_theta_full 25.242
_diffrn_reflns_theta_max 25.707
_diffrn_reflns_theta_min 1.361
_diffrn_source 'microfocus sealed X-ray tube'
_diffrn_source_type 'Incoatec I\ms'
_diffrn_standards_number 0
_exptl_absorpt_coefficient_mu 0.988
_exptl_absorpt_correction_T_max 0.7454
_exptl_absorpt_correction_T_min 0.6501
_exptl_absorpt_correction_type none
_exptl_absorpt_process_details
;
SADABS-2008/1 (Bruker,2008) was used for absorption correction.
wR2(int) was 0.0605 before and 0.0480 after correction.
The Ratio of minimum to maximum transmission is 0.8721.
The \l/2 correction factor is 0.0015.
;
_exptl_crystal_colour Blue
_exptl_crystal_density_diffrn 1.751
_exptl_crystal_description plate
_exptl_crystal_F_000 1508
_exptl_crystal_size_max 0.42
_exptl_crystal_size_mid 0.23
_exptl_crystal_size_min 0.01
_refine_diff_density_max 1.569
_refine_diff_density_min -0.561
_refine_diff_density_rms 0.108
_refine_ls_extinction_method none
_refine_ls_goodness_of_fit_ref 1.121
_refine_ls_hydrogen_treatment constr
_refine_ls_matrix_type full
_refine_ls_number_parameters 407
_refine_ls_number_reflns 5412
_refine_ls_number_restraints 0
_refine_ls_restrained_S_all 1.121
_refine_ls_R_factor_all 0.0871
_refine_ls_R_factor_gt 0.0645
_refine_ls_shift/su_max 0.000
_refine_ls_shift/su_mean 0.000
_refine_ls_structure_factor_coef Fsqd
_refine_ls_weighting_details 'w=1/[\s^2^(Fo^2^)+(0.0641P)^2^+11.4464P] where P=(Fo^2^+2Fc^2^)/3'
_refine_ls_weighting_scheme calc
_refine_ls_wR_factor_gt 0.1536
_refine_ls_wR_factor_ref 0.1674
_reflns_Friedel_coverage 0.000
_reflns_number_gt 4227
_reflns_number_total 5412
_reflns_threshold_expression 'I > 2\s(I)'
_cod_data_source_file c7dt02711g2.cif
_cod_data_source_block copper-2
_cod_database_code 7044062
_shelx_space_group_comment
;
The symmetry employed for this shelxl refinement is uniquely defined
by the following loop, which should always be used as a source of
symmetry information in preference to the above space-group names.
They are only intended as comments.
;
_olex2_refinement_description
;
1. Fixed Uiso
 At 1.2 times of:
  All C(H) groups, All C(H,H) groups
 At 1.5 times of:
  All C(H,H,H) groups
2.a Secondary CH2 refined with riding coordinates:
 C1(H1a,H1b), C7(H7a,H7b), C19(H19a,H19b)
2.b Aromatic/amide H refined with riding coordinates:
 C3(H3), C4(H4), C5(H5), C6(H6), C9(H9), C10(H10), C11(H11), C12(H12),
 C14(H14), C15(H15), C16(H16), C17(H17), C21(H21), C22(H22), C23(H23), C24(H24)
2.c Idealised Me refined as rotating group:
 C25(H25a,H25b,H25c)
;
_shelx_shelxl_version_number 2014/7
_olex2_submission_special_instructions 'No special instructions were received'

loop_
_space_group_symop_operation_xyz
'x, y, z'
'-x, y+1/2, -z+1/2'
'-x, -y, -z'
'x, -y-1/2, z-1/2'

loop_
_atom_site_label
_atom_site_type_symbol
_atom_site_fract_x
_atom_site_fract_y
_atom_site_fract_z
_atom_site_U_iso_or_equiv
_atom_site_adp_type
_atom_site_occupancy
_atom_site_site_symmetry_order
_atom_site_calc_flag
_atom_site_refinement_flags_posn
Cu1 Cu 0.74066(4) 0.12073(6) 0.06196(3) 0.02836(19) Uani 1 1 d .
P1 P 0.88800(9) -0.10890(14) 0.36428(7) 0.0315(3) Uani 1 1 d .
P2 P 0.50676(8) -0.32628(15) -0.12379(6) 0.0303(3) Uani 1 1 d .
F1 F 0.9633(3) -0.0731(4) 0.32006(17) 0.0620(10) Uani 1 1 d .
F2 F 0.8472(2) 0.0474(3) 0.35112(16) 0.0432(8) Uani 1 1 d .
F3 F 0.8255(3) -0.1626(4) 0.2994(2) 0.0828(16) Uani 1 1 d .
F4 F 0.8156(2) -0.1423(4) 0.4113(2) 0.0641(11) Uani 1 1 d .
F5 F 0.95273(19) -0.0500(3) 0.42768(14) 0.0386(7) Uani 1 1 d .
F6 F 0.9282(2) -0.2644(3) 0.37831(16) 0.0458(8) Uani 1 1 d .
F7 F 0.5201(2) -0.4411(4) -0.06622(17) 0.0594(10) Uani 1 1 d .
F8 F 0.4035(2) -0.3508(6) -0.1333(3) 0.103(2) Uani 1 1 d .
F9 F 0.4959(4) -0.2027(5) -0.0727(2) 0.0938(17) Uani 1 1 d .
F10 F 0.5161(4) -0.4431(4) -0.1770(2) 0.0910(16) Uani 1 1 d .
F11 F 0.6095(2) -0.2966(5) -0.1137(3) 0.0894(16) Uani 1 1 d .
F12 F 0.4921(2) -0.2107(3) -0.18223(16) 0.0460(8) Uani 1 1 d .
N1 N 0.7873(3) 0.1646(4) 0.15964(19) 0.0258(9) Uani 1 1 d .
N2 N 0.6690(3) -0.0284(4) 0.0993(2) 0.0294(9) Uani 1 1 d .
N3 N 0.8604(3) -0.0135(4) 0.0709(2) 0.0314(10) Uani 1 1 d .
N4 N 0.7750(3) 0.3214(4) 0.0440(2) 0.0311(10) Uani 1 1 d .
N5 N 0.6911(3) 0.1271(5) -0.0362(2) 0.0390(11) Uani 1 1 d .
C1 C 0.7235(3) 0.1001(5) 0.1997(2) 0.0295(11) Uani 1 1 d .
H1A H 0.6780 0.1715 0.2069 0.035 Uiso 1 1 calc R
H1B H 0.7560 0.0726 0.2444 0.035 Uiso 1 1 calc R
C2 C 0.6775(3) -0.0273(5) 0.1665(2) 0.0276(11) Uani 1 1 d .
C3 C 0.6216(4) -0.1358(6) 0.0669(3) 0.0412(13) Uani 1 1 d .
H3 H 0.6146 -0.1384 0.0192 0.049 Uiso 1 1 calc R
C4 C 0.5833(4) -0.2405(7) 0.0994(3) 0.0444(14) Uani 1 1 d .
H4 H 0.5499 -0.3132 0.0743 0.053 Uiso 1 1 calc R
C5 C 0.5933(3) -0.2407(6) 0.1681(3) 0.0378(13) Uani 1 1 d .
H5 H 0.5679 -0.3137 0.1916 0.045 Uiso 1 1 calc R
C6 C 0.6418(3) -0.1308(6) 0.2026(3) 0.0341(12) Uani 1 1 d .
H6 H 0.6501 -0.1274 0.2504 0.041 Uiso 1 1 calc R
C7 C 0.8807(3) 0.1068(6) 0.1782(3) 0.0314(11) Uani 1 1 d .
H7A H 0.9239 0.1847 0.1758 0.038 Uiso 1 1 calc R
H7B H 0.8884 0.0732 0.2253 0.038 Uiso 1 1 calc R
C8 C 0.9028(3) -0.0116(5) 0.1345(2) 0.0280(11) Uani 1 1 d .
C9 C 0.8829(4) -0.1140(6) 0.0301(3) 0.0435(14) Uani 1 1 d .
H9 H 0.8533 -0.1162 -0.0152 0.052 Uiso 1 1 calc R
C10 C 0.9467(5) -0.2139(7) 0.0504(3) 0.0542(17) Uani 1 1 d .
H10 H 0.9614 -0.2833 0.0197 0.065 Uiso 1 1 calc R
C11 C 0.9890(4) -0.2123(7) 0.1157(3) 0.0520(16) Uani 1 1 d .
H11 H 1.0326 -0.2821 0.1310 0.062 Uiso 1 1 calc R
C12 C 0.9684(4) -0.1098(6) 0.1587(3) 0.0396(13) Uani 1 1 d .
H12 H 0.9980 -0.1056 0.2039 0.048 Uiso 1 1 calc R
C13 C 0.7911(3) 0.3175(5) 0.1660(3) 0.0302(11) Uani 1 1 d .
C14 C 0.8048(4) 0.3844(6) 0.2294(3) 0.0397(13) Uani 1 1 d .
H14 H 0.8101 0.3297 0.2695 0.048 Uiso 1 1 calc R
C15 C 0.8105(4) 0.5295(6) 0.2326(4) 0.0489(16) Uani 1 1 d .
H15 H 0.8188 0.5755 0.2752 0.059 Uiso 1 1 calc R
C16 C 0.8044(4) 0.6081(7) 0.1749(4) 0.0578(19) Uani 1 1 d .
H16 H 0.8083 0.7084 0.1779 0.069 Uiso 1 1 calc R
C17 C 0.7927(4) 0.5449(6) 0.1131(4) 0.0508(16) Uani 1 1 d .
H17 H 0.7902 0.6003 0.0734 0.061 Uiso 1 1 calc R
C18 C 0.7845(3) 0.3982(5) 0.1089(3) 0.0345(12) Uani 1 1 d .
C19 C 0.7016(4) 0.3745(6) -0.0058(3) 0.0425(14) Uani 1 1 d .
H19A H 0.7198 0.4622 -0.0269 0.051 Uiso 1 1 calc R
H19B H 0.6488 0.3957 0.0161 0.051 Uiso 1 1 calc R
C20 C 0.6796(3) 0.2611(7) -0.0577(3) 0.0398(14) Uani 1 1 d .
C21 C 0.6746(4) 0.0196(8) -0.0795(3) 0.0537(18) Uani 1 1 d .
H21 H 0.6854 -0.0745 -0.0637 0.064 Uiso 1 1 calc R
C22 C 0.6425(5) 0.0418(9) -0.1459(3) 0.064(2) Uani 1 1 d .
H22 H 0.6308 -0.0359 -0.1760 0.077 Uiso 1 1 calc R
C23 C 0.6274(4) 0.1768(10) -0.1684(3) 0.064(2) Uani 1 1 d .
H23 H 0.6028 0.1936 -0.2140 0.077 Uiso 1 1 calc R
C24 C 0.6480(4) 0.2902(8) -0.1248(3) 0.0543(18) Uani 1 1 d .
H24 H 0.6407 0.3850 -0.1404 0.065 Uiso 1 1 calc R
C25 C 0.8603(3) 0.3234(6) 0.0168(3) 0.0359(12) Uani 1 1 d .
H25A H 0.8544 0.2665 -0.0243 0.054 Uiso 1 1 calc GR
H25B H 0.9078 0.2840 0.0503 0.054 Uiso 1 1 calc GR
H25C H 0.8752 0.4212 0.0066 0.054 Uiso 1 1 calc GR

loop_
_atom_site_aniso_label
_atom_site_aniso_U_11
_atom_site_aniso_U_22
_atom_site_aniso_U_33
_atom_site_aniso_U_23
_atom_site_aniso_U_13
_atom_site_aniso_U_12
Cu1 0.0304(3) 0.0252(3) 0.0269(3) 0.0041(3) -0.0040(2) -0.0066(3)
P1 0.0320(7) 0.0287(7) 0.0303(7) -0.0070(6) -0.0065(5) 0.0067(6)
P2 0.0236(6) 0.0404(8) 0.0247(6) 0.0025(6) -0.0037(5) -0.0070(5)
F1 0.077(3) 0.072(3) 0.0408(19) 0.0135(19) 0.0215(18) 0.022(2)
F2 0.0463(18) 0.0311(17) 0.0452(18) -0.0079(14) -0.0153(14) 0.0094(14)
F3 0.090(3) 0.049(2) 0.086(3) -0.039(2) -0.062(2) 0.027(2)
F4 0.0378(19) 0.048(2) 0.110(3) 0.006(2) 0.024(2) -0.0020(16)
F5 0.0371(16) 0.0428(18) 0.0311(16) -0.0036(14) -0.0099(13) 0.0007(14)
F6 0.053(2) 0.0304(17) 0.0500(19) -0.0055(15) -0.0063(15) 0.0138(15)
F7 0.053(2) 0.074(3) 0.046(2) 0.0297(19) -0.0059(16) 0.0024(19)
F8 0.031(2) 0.129(4) 0.137(4) 0.086(4) -0.027(2) -0.027(2)
F9 0.147(5) 0.085(3) 0.047(2) -0.012(2) 0.008(3) 0.043(3)
F10 0.179(5) 0.044(2) 0.050(2) -0.005(2) 0.017(3) 0.000(3)
F11 0.030(2) 0.079(3) 0.150(4) 0.040(3) -0.019(2) -0.0127(19)
F12 0.0509(19) 0.0411(19) 0.0427(18) 0.0134(15) -0.0029(15) -0.0094(15)
N1 0.026(2) 0.025(2) 0.025(2) -0.0040(17) -0.0002(16) 0.0025(16)
N2 0.027(2) 0.029(2) 0.030(2) 0.0026(18) -0.0009(17) -0.0037(17)
N3 0.034(2) 0.026(2) 0.034(2) 0.0042(19) 0.0062(19) 0.0003(18)
N4 0.024(2) 0.029(2) 0.039(2) 0.0109(19) 0.0014(18) -0.0010(17)
N5 0.034(2) 0.051(3) 0.029(2) 0.010(2) -0.0030(18) -0.019(2)
C1 0.035(3) 0.025(3) 0.027(2) -0.001(2) 0.001(2) 0.004(2)
C2 0.020(2) 0.024(2) 0.036(3) -0.002(2) -0.003(2) 0.0015(19)
C3 0.040(3) 0.049(4) 0.033(3) -0.001(3) -0.001(2) -0.013(3)
C4 0.037(3) 0.045(3) 0.049(3) 0.001(3) 0.001(3) -0.020(3)
C5 0.032(3) 0.039(3) 0.041(3) 0.010(3) 0.004(2) -0.009(2)
C6 0.029(3) 0.040(3) 0.034(3) 0.006(2) 0.003(2) 0.004(2)
C7 0.029(3) 0.034(3) 0.029(3) -0.002(2) -0.001(2) 0.008(2)
C8 0.032(3) 0.025(2) 0.028(3) -0.001(2) 0.008(2) -0.001(2)
C9 0.049(3) 0.047(4) 0.034(3) -0.008(3) 0.008(3) -0.005(3)
C10 0.066(4) 0.046(4) 0.054(4) -0.017(3) 0.019(3) 0.008(3)
C11 0.045(4) 0.044(4) 0.066(4) -0.009(3) 0.005(3) 0.014(3)
C12 0.045(3) 0.038(3) 0.036(3) 0.000(3) 0.007(2) 0.011(3)
C13 0.020(2) 0.021(2) 0.049(3) -0.005(2) 0.002(2) 0.0019(19)
C14 0.035(3) 0.038(3) 0.047(3) -0.015(3) 0.010(2) -0.001(2)
C15 0.039(3) 0.037(3) 0.073(4) -0.025(3) 0.014(3) -0.007(3)
C16 0.053(4) 0.029(3) 0.096(6) -0.020(4) 0.027(4) -0.005(3)
C17 0.050(4) 0.024(3) 0.080(5) 0.004(3) 0.013(3) -0.002(3)
C18 0.032(3) 0.020(3) 0.051(3) -0.001(2) 0.006(2) -0.006(2)
C19 0.033(3) 0.045(3) 0.049(3) 0.025(3) 0.002(2) 0.003(3)
C20 0.024(3) 0.058(4) 0.036(3) 0.017(3) 0.001(2) -0.009(2)
C21 0.060(4) 0.072(5) 0.026(3) 0.003(3) -0.002(3) -0.033(3)
C22 0.061(4) 0.099(6) 0.029(3) 0.011(4) -0.005(3) -0.047(4)
C23 0.037(3) 0.128(7) 0.026(3) 0.022(4) -0.006(3) -0.023(4)
C24 0.029(3) 0.084(5) 0.048(4) 0.033(4) 0.002(3) -0.005(3)
C25 0.029(3) 0.034(3) 0.044(3) 0.015(3) 0.005(2) -0.002(2)

loop_
_atom_type_symbol
_atom_type_description
_atom_type_scat_dispersion_real
_atom_type_scat_dispersion_imag
_atom_type_scat_source
C C 0.0033 0.0016 'International Tables Vol C Tables 4.2.6.8 and 6.1.1.4'
H H 0.0000 0.0000 'International Tables Vol C Tables 4.2.6.8 and 6.1.1.4'
N N 0.0061 0.0033 'International Tables Vol C Tables 4.2.6.8 and 6.1.1.4'
F F 0.0171 0.0103 'International Tables Vol C Tables 4.2.6.8 and 6.1.1.4'
P P 0.1023 0.0942 'International Tables Vol C Tables 4.2.6.8 and 6.1.1.4'
Cu Cu 0.3201 1.2651 'International Tables Vol C Tables 4.2.6.8 and 6.1.1.4'

loop_
_geom_angle_atom_site_label_1
_geom_angle_atom_site_label_2
_geom_angle_atom_site_label_3
_geom_angle
N1 Cu1 N3 82.99(16)
N2 Cu1 N1 84.76(16)
N2 Cu1 N3 92.92(16)
N2 Cu1 N4 154.65(18)
N2 Cu1 N5 104.40(17)
N4 Cu1 N1 85.43(17)
N4 Cu1 N3 108.99(16)
N5 Cu1 N1 166.43(19)
N5 Cu1 N3 106.14(19)
N5 Cu1 N4 82.12(18)
F1 P1 F2 90.2(2)
F1 P1 F6 90.4(2)
F3 P1 F1 89.8(3)
F3 P1 F2 89.56(18)
F3 P1 F4 92.7(3)
F3 P1 F5 177.5(3)
F3 P1 F6 90.85(19)
F4 P1 F1 177.5(2)
F4 P1 F2 89.9(2)
F4 P1 F6 89.5(2)
F5 P1 F1 88.1(2)
F5 P1 F2 89.10(16)
F5 P1 F4 89.4(2)
F5 P1 F6 90.51(17)
F6 P1 F2 179.3(2)
F7 P2 F9 92.6(2)
F7 P2 F12 179.3(2)
F8 P2 F7 90.0(2)
F8 P2 F9 89.3(3)
F8 P2 F11 178.2(3)
F8 P2 F12 89.3(2)
F9 P2 F12 87.5(2)
F10 P2 F7 90.1(2)
F10 P2 F8 90.3(3)
F10 P2 F9 177.2(3)
F10 P2 F11 91.3(3)
F10 P2 F12 89.7(2)
F11 P2 F7 90.9(2)
F11 P2 F9 89.1(3)
F11 P2 F12 89.7(2)
C1 N1 Cu1 106.5(3)
C1 N1 C7 112.5(4)
C7 N1 Cu1 109.8(3)
C13 N1 Cu1 107.0(3)
C13 N1 C1 112.4(4)
C13 N1 C7 108.4(4)
C2 N2 Cu1 113.7(3)
C2 N2 C3 116.9(4)
C3 N2 Cu1 129.0(4)
C8 N3 Cu1 109.8(3)
C9 N3 Cu1 130.2(4)
C9 N3 C8 117.9(5)
C18 N4 Cu1 107.2(3)
C19 N4 Cu1 104.8(3)
C19 N4 C18 113.3(4)
C19 N4 C25 111.0(4)
C25 N4 Cu1 110.1(3)
C25 N4 C18 110.3(4)
C20 N5 Cu1 110.9(4)
C21 N5 Cu1 128.7(4)
C21 N5 C20 120.3(5)
N1 C1 H1A 109.0
N1 C1 H1B 109.0
N1 C1 C2 112.7(4)
H1A C1 H1B 107.8
C2 C1 H1A 109.0
C2 C1 H1B 109.0
N2 C2 C1 115.0(4)
N2 C2 C6 122.8(4)
C6 C2 C1 122.0(5)
N2 C3 H3 118.3
N2 C3 C4 123.3(5)
C4 C3 H3 118.3
C3 C4 H4 120.1
C3 C4 C5 119.7(5)
C5 C4 H4 120.1
C4 C5 H5 121.0
C4 C5 C6 118.1(5)
C6 C5 H5 121.0
C2 C6 C5 119.1(5)
C2 C6 H6 120.5
C5 C6 H6 120.5
N1 C7 H7A 108.7
N1 C7 H7B 108.7
H7A C7 H7B 107.6
C8 C7 N1 114.4(4)
C8 C7 H7A 108.7
C8 C7 H7B 108.7
N3 C8 C7 117.0(4)
N3 C8 C12 122.4(5)
C12 C8 C7 120.5(4)
N3 C9 H9 118.6
N3 C9 C10 122.9(5)
C10 C9 H9 118.6
C9 C10 H10 120.5
C9 C10 C11 118.9(6)
C11 C10 H10 120.5
C10 C11 H11 120.2
C12 C11 C10 119.7(6)
C12 C11 H11 120.2
C8 C12 H12 120.9
C11 C12 C8 118.2(5)
C11 C12 H12 120.9
C14 C13 N1 121.6(5)
C18 C13 N1 118.9(5)
C18 C13 C14 119.4(5)
C13 C14 H14 120.4
C15 C14 C13 119.3(6)
C15 C14 H14 120.4
C14 C15 H15 119.8
C16 C15 C14 120.4(6)
C16 C15 H15 119.8
C15 C16 H16 119.4
C17 C16 C15 121.1(6)
C17 C16 H16 119.4
C16 C17 H17 120.4
C16 C17 C18 119.2(6)
C18 C17 H17 120.4
C13 C18 N4 116.9(4)
C13 C18 C17 120.6(6)
C17 C18 N4 122.4(5)
N4 C19 H19A 110.3
N4 C19 H19B 110.3
N4 C19 C20 107.2(5)
H19A C19 H19B 108.5
C20 C19 H19A 110.3
C20 C19 H19B 110.3
N5 C20 C19 116.5(5)
N5 C20 C24 120.6(6)
C24 C20 C19 122.9(6)
N5 C21 H21 119.2
N5 C21 C22 121.6(7)
C22 C21 H21 119.2
C21 C22 H22 120.5
C23 C22 C21 119.1(7)
C23 C22 H22 120.5
C22 C23 H23 119.9
C22 C23 C24 120.2(6)
C24 C23 H23 119.9
C20 C24 C23 118.1(7)
C20 C24 H24 120.9
C23 C24 H24 120.9
N4 C25 H25A 109.5
N4 C25 H25B 109.5
N4 C25 H25C 109.5
H25A C25 H25B 109.5
H25A C25 H25C 109.5
H25B C25 H25C 109.5

loop_
_geom_bond_atom_site_label_1
_geom_bond_atom_site_label_2
_geom_bond_distance
Cu1 N1 2.025(4)
Cu1 N2 1.993(4)
Cu1 N3 2.197(4)
Cu1 N4 2.013(4)
Cu1 N5 2.001(4)
P1 F1 1.586(4)
P1 F2 1.606(3)
P1 F3 1.573(3)
P1 F4 1.585(4)
P1 F5 1.585(3)
P1 F6 1.598(3)
P2 F7 1.576(4)
P2 F8 1.562(4)
P2 F9 1.580(4)
P2 F10 1.559(4)
P2 F11 1.563(4)
P2 F12 1.594(3)
N1 C1 1.480(6)
N1 C7 1.509(6)
N1 C13 1.450(6)
N2 C2 1.338(6)
N2 C3 1.350(7)
N3 C8 1.340(6)
N3 C9 1.333(7)
N4 C18 1.482(7)
N4 C19 1.465(6)
N4 C25 1.477(6)
N5 C20 1.340(7)
N5 C21 1.336(8)
C1 H1A 0.9900
C1 H1B 0.9900
C1 C2 1.495(7)
C2 C6 1.377(7)
C3 H3 0.9500
C3 C4 1.362(8)
C4 H4 0.9500
C4 C5 1.366(8)
C5 H5 0.9500
C5 C6 1.394(8)
C6 H6 0.9500
C7 H7A 0.9900
C7 H7B 0.9900
C7 C8 1.490(7)
C8 C12 1.390(7)
C9 H9 0.9500
C9 C10 1.367(9)
C10 H10 0.9500
C10 C11 1.370(9)
C11 H11 0.9500
C11 C12 1.366(8)
C12 H12 0.9500
C13 C14 1.409(8)
C13 C18 1.368(8)
C14 H14 0.9500
C14 C15 1.375(8)
C15 H15 0.9500
C15 C16 1.369(10)
C16 H16 0.9500
C16 C17 1.366(10)
C17 H17 0.9500
C17 C18 1.393(7)
C19 H19A 0.9900
C19 H19B 0.9900
C19 C20 1.497(9)
C20 C24 1.387(8)
C21 H21 0.9500
C21 C22 1.364(8)
C22 H22 0.9500
C22 C23 1.360(11)
C23 H23 0.9500
C23 C24 1.388(11)
C24 H24 0.9500
C25 H25A 0.9800
C25 H25B 0.9800
C25 H25C 0.9800

loop_
_geom_torsion_atom_site_label_1
_geom_torsion_atom_site_label_2
_geom_torsion_atom_site_label_3
_geom_torsion_atom_site_label_4
_geom_torsion
Cu1 N1 C1 C2 28.6(4)
Cu1 N1 C7 C8 -23.1(5)
Cu1 N1 C13 C14 168.1(4)
Cu1 N1 C13 C18 -14.5(5)
Cu1 N2 C2 C1 11.4(5)
Cu1 N2 C2 C6 -172.6(4)
Cu1 N2 C3 C4 172.4(5)
Cu1 N3 C8 C7 -18.4(5)
Cu1 N3 C8 C12 165.2(4)
Cu1 N3 C9 C10 -161.7(5)
Cu1 N4 C18 C13 15.7(5)
Cu1 N4 C18 C17 -168.7(5)
Cu1 N4 C19 C20 -44.5(5)
Cu1 N5 C20 C19 -2.4(6)
Cu1 N5 C20 C24 178.3(4)
Cu1 N5 C21 C22 -178.3(5)
N1 C1 C2 N2 -27.7(6)
N1 C1 C2 C6 156.3(4)
N1 C7 C8 N3 28.7(6)
N1 C7 C8 C12 -154.8(5)
N1 C13 C14 C15 178.0(5)
N1 C13 C18 N4 -0.7(7)
N1 C13 C18 C17 -176.5(5)
N2 C2 C6 C5 -1.1(7)
N2 C3 C4 C5 -0.9(9)
N3 C8 C12 C11 -0.7(8)
N3 C9 C10 C11 0.6(10)
N4 C19 C20 N5 32.3(6)
N4 C19 C20 C24 -148.4(5)
N5 C20 C24 C23 1.0(8)
N5 C21 C22 C23 0.3(10)
C1 N1 C7 C8 95.3(5)
C1 N1 C13 C14 51.5(6)
C1 N1 C13 C18 -131.1(5)
C1 C2 C6 C5 174.6(5)
C2 N2 C3 C4 -0.2(8)
C3 N2 C2 C1 -174.8(5)
C3 N2 C2 C6 1.2(7)
C3 C4 C5 C6 1.0(9)
C4 C5 C6 C2 0.0(8)
C7 N1 C1 C2 -91.7(5)
C7 N1 C13 C14 -73.5(6)
C7 N1 C13 C18 103.9(5)
C7 C8 C12 C11 -176.9(5)
C8 N3 C9 C10 0.2(8)
C9 N3 C8 C7 176.3(5)
C9 N3 C8 C12 -0.1(7)
C9 C10 C11 C12 -1.4(10)
C10 C11 C12 C8 1.5(9)
C13 N1 C1 C2 145.5(4)
C13 N1 C7 C8 -139.7(5)
C13 C14 C15 C16 -1.0(9)
C14 C13 C18 N4 176.8(4)
C14 C13 C18 C17 1.0(8)
C14 C15 C16 C17 -0.2(10)
C15 C16 C17 C18 1.8(10)
C16 C17 C18 N4 -177.7(5)
C16 C17 C18 C13 -2.2(9)
C18 N4 C19 C20 -160.9(4)
C18 C13 C14 C15 0.6(8)
C19 N4 C18 C13 130.7(5)
C19 N4 C18 C17 -53.7(7)
C19 C20 C24 C23 -178.3(5)
C20 N5 C21 C22 -2.6(9)
C21 N5 C20 C19 -178.8(5)
C21 N5 C20 C24 1.9(8)
C21 C22 C23 C24 2.6(10)
C22 C23 C24 C20 -3.2(9)
C25 N4 C18 C13 -104.2(5)
C25 N4 C18 C17 71.5(6)
C25 N4 C19 C20 74.3(5)
